data_7022901
loop_
_publ_author_name
'Chen, Xiao-Chun'
'Wang, Yin-Ge'
'Tao, Tao'
'Geng, Jiao'
'Huang, Wei'
'Qian, Hui-Fen'

_publ_section_title
;
 Two pairs of 1 : 2 nickel(II) and copper(II) metal-complex dyes showing
 the same trans configuration and azo-hydrazone transformation but
 different thermal properties.
;
_journal_issue 21
_journal_name_full 'Dalton transactions (Cambridge, England : 2003)'
_journal_page_first 7679
_journal_page_last 7692
_journal_paper_doi 10.1039/c3dt50229e
_journal_volume 42
_journal_year 2013
_chemical_formula_moiety 'C46 H44 N10 Ni O12 S2'
_chemical_formula_sum 'C46 H44 N10 Ni O12 S2'
_chemical_formula_weight 1051.74
_chemical_name_systematic
;
?
;
_space_group_IT_number 15
_symmetry_cell_setting monoclinic
_symmetry_space_group_name_Hall '-C 2yc'
_symmetry_space_group_name_H-M 'C 1 2/c 1'
_atom_sites_solution_hydrogens geom
_atom_sites_solution_primary direct
_atom_sites_solution_secondary difmap
_audit_creation_method SHELXL-97
_cell_angle_alpha 90.00
_cell_angle_beta 99.951(12)
_cell_angle_gamma 90.00
_cell_formula_units_Z 4
_cell_length_a 23.030(9)
_cell_length_b 9.674(3)
_cell_length_c 22.455(9)
_cell_measurement_reflns_used 1244
_cell_measurement_temperature 291(2)
_cell_measurement_theta_max 21.68
_cell_measurement_theta_min 2.34
_cell_volume 4928(3)
_computing_cell_refinement SMART
_computing_data_collection 'SMART (BRUKER 2000)'
_computing_data_reduction 'SAINT (BRUKER 2000)'
_computing_molecular_graphics SHELXTL
_computing_publication_material SHELXTL
_computing_structure_refinement SHELXTL
_computing_structure_solution 'SHELXTL (BRUKER 2000)'
_diffrn_ambient_temperature 291(2)
_diffrn_measured_fraction_theta_full 1.000
_diffrn_measured_fraction_theta_max 1.000
_diffrn_measurement_device_type 'Bruker CCD area detector'
_diffrn_measurement_method '\f and \w scans'
_diffrn_radiation_monochromator graphite
_diffrn_radiation_source 'sealed tube'
_diffrn_radiation_type MoK\a
_diffrn_radiation_wavelength 0.71073
_diffrn_reflns_av_R_equivalents 0.1255
_diffrn_reflns_av_sigmaI/netI 0.1386
_diffrn_reflns_limit_h_max 25
_diffrn_reflns_limit_h_min -27
_diffrn_reflns_limit_k_max 6
_diffrn_reflns_limit_k_min -11
_diffrn_reflns_limit_l_max 26
_diffrn_reflns_limit_l_min -24
_diffrn_reflns_number 13374
_diffrn_reflns_theta_full 25.00
_diffrn_reflns_theta_max 25.00
_diffrn_reflns_theta_min 1.80
_diffrn_standards_decay_% 0
_diffrn_standards_interval_count 0
_diffrn_standards_interval_time 0
_diffrn_standards_number 0
_exptl_absorpt_coefficient_mu 0.550
_exptl_absorpt_correction_T_max 0.9470
_exptl_absorpt_correction_T_min 0.9420
_exptl_absorpt_correction_type multi-scan
_exptl_absorpt_process_details 'SADABS, Bruker(2000)'
_exptl_crystal_colour purple
_exptl_crystal_density_diffrn 1.418
_exptl_crystal_density_method 'not measured'
_exptl_crystal_description block
_exptl_crystal_F_000 2184
_exptl_crystal_size_max 0.11
_exptl_crystal_size_mid 0.10
_exptl_crystal_size_min 0.10
_refine_diff_density_max 0.372
_refine_diff_density_min -0.424
_refine_diff_density_rms 0.063
_refine_ls_extinction_method none
_refine_ls_goodness_of_fit_ref 0.805
_refine_ls_hydrogen_treatment constr
_refine_ls_matrix_type full
_refine_ls_number_parameters 326
_refine_ls_number_reflns 4343
_refine_ls_number_restraints 1
_refine_ls_restrained_S_all 0.806
_refine_ls_R_factor_all 0.1219
_refine_ls_R_factor_gt 0.0562
_refine_ls_shift/su_max 0.000
_refine_ls_shift/su_mean 0.000
_refine_ls_structure_factor_coef Fsqd
_refine_ls_weighting_details 'calc w=1/[\s^2^(Fo^2^)+(0.0377P)^2^] where P=(Fo^2^+2Fc^2^)/3'
_refine_ls_weighting_scheme calc
_refine_ls_wR_factor_gt 0.1056
_refine_ls_wR_factor_ref 0.1192
_reflns_number_gt 2162
_reflns_number_total 4343
_reflns_threshold_expression >2sigma(I)
_cod_data_source_file c3dt50229e.txt
_cod_data_source_block 1
_cod_original_sg_symbol_H-M C2/c
_cod_database_code 7022901

loop_
_symmetry_equiv_pos_as_xyz
'x, y, z'
'-x, y, -z+1/2'
'x+1/2, y+1/2, z'
'-x+1/2, y+1/2, -z+1/2'
'-x, -y, -z'
'x, -y, z-1/2'
'-x+1/2, -y+1/2, -z'
'x+1/2, -y+1/2, z-1/2'

loop_
_atom_site_label
_atom_site_type_symbol
_atom_site_fract_x
_atom_site_fract_y
_atom_site_fract_z
_atom_site_U_iso_or_equiv
_atom_site_adp_type
_atom_site_occupancy
_atom_site_symmetry_multiplicity
_atom_site_calc_flag
_atom_site_refinement_flags
Ni1 Ni 0.2500 0.2500 0.0000 0.0357(2) Uani 1 2 d S
C1 C -0.0545(3) -0.1007(6) -0.0864(3) 0.0830(17) Uani 1 1 d .
H1 H -0.0362 -0.0713 -0.0484 0.100 Uiso 1 1 calc R
C2 C -0.1120(4) -0.0697(7) -0.1069(4) 0.119(3) Uani 1 1 d .
H2 H -0.1334 -0.0187 -0.0831 0.143 Uiso 1 1 calc R
C3 C -0.1372(4) -0.1129(10) -0.1612(5) 0.125(4) Uani 1 1 d .
H3 H -0.1765 -0.0892 -0.1741 0.150 Uiso 1 1 calc R
C4 C -0.1107(4) -0.1882(10) -0.1990(4) 0.131(4) Uani 1 1 d .
H4 H -0.1305 -0.2165 -0.2367 0.157 Uiso 1 1 calc R
C5 C -0.0503(3) -0.2222(6) -0.1777(3) 0.096(2) Uani 1 1 d .
H5 H -0.0293 -0.2753 -0.2013 0.115 Uiso 1 1 calc R
C6 C -0.0238(2) -0.1758(5) -0.1225(2) 0.0600(14) Uani 1 1 d .
C7 C 0.08238(18) 0.0357(4) -0.12021(19) 0.0438(11) Uani 1 1 d .
C8 C 0.12115(17) 0.0853(4) -0.07035(17) 0.0405(11) Uani 1 1 d .
H8 H 0.1467 0.0262 -0.0459 0.049 Uiso 1 1 calc R
C9 C 0.12037(15) 0.2250(4) -0.05847(16) 0.0348(10) Uani 1 1 d .
C10 C 0.08326(17) 0.3133(4) -0.09573(17) 0.0430(11) Uani 1 1 d .
H10 H 0.0833 0.4074 -0.0872 0.052 Uiso 1 1 calc R
C11 C 0.04611(17) 0.2612(5) -0.14565(17) 0.0489(11) Uani 1 1 d .
H11 H 0.0219 0.3206 -0.1715 0.059 Uiso 1 1 calc R
C12 C 0.04496(17) 0.1206(5) -0.15714(19) 0.0485(12) Uani 1 1 d .
H12 H 0.0189 0.0845 -0.1897 0.058 Uiso 1 1 calc R
C13 C 0.16252(16) 0.4156(4) 0.07730(17) 0.0345(10) Uani 1 1 d .
C14 C 0.22027(18) 0.3753(4) 0.10803(17) 0.0371(10) Uani 1 1 d .
C15 C 0.20687(19) 0.5153(5) 0.1956(2) 0.0450(11) Uani 1 1 d .
C16 C 0.14950(17) 0.5565(4) 0.16244(18) 0.0427(11) Uani 1 1 d .
C17 C 0.12825(17) 0.5062(4) 0.10568(18) 0.0380(10) Uani 1 1 d .
C18 C 0.29666(17) 0.3801(5) 0.19894(18) 0.0551(13) Uani 1 1 d .
H18A H 0.2993 0.4006 0.2412 0.083 Uiso 1 1 calc R
H18B H 0.3274 0.4279 0.1834 0.083 Uiso 1 1 calc R
H18C H 0.3009 0.2824 0.1937 0.083 Uiso 1 1 calc R
C19 C 0.1169(2) 0.6522(6) 0.1923(2) 0.0638(15) Uani 1 1 d .
C20 C 0.06763(17) 0.5487(5) 0.07405(18) 0.0541(13) Uani 1 1 d .
H20A H 0.0478 0.5979 0.1018 0.081 Uiso 1 1 calc R
H20B H 0.0453 0.4678 0.0598 0.081 Uiso 1 1 calc R
H20C H 0.0712 0.6074 0.0404 0.081 Uiso 1 1 calc R
C21 C 0.26830(19) -0.0107(5) 0.0706(2) 0.0505(12) Uani 1 1 d .
H21 H 0.2970 0.0426 0.0942 0.061 Uiso 1 1 calc R
C22 C 0.2108(3) -0.2194(5) 0.0598(3) 0.102(2) Uani 1 1 d .
H22A H 0.1811 -0.2330 0.0844 0.152 Uiso 1 1 calc R
H22B H 0.2268 -0.3072 0.0511 0.152 Uiso 1 1 calc R
H22C H 0.1935 -0.1753 0.0226 0.152 Uiso 1 1 calc R
C23 C 0.2893(3) -0.1840(6) 0.1492(2) 0.094(2) Uani 1 1 d .
H23A H 0.3148 -0.1127 0.1686 0.141 Uiso 1 1 calc R
H23B H 0.3124 -0.2630 0.1421 0.141 Uiso 1 1 calc R
H23C H 0.2617 -0.2100 0.1747 0.141 Uiso 1 1 calc R
N1 N 0.16040(13) 0.2762(3) -0.00660(14) 0.0368(8) Uani 1 1 d .
N2 N 0.13476(14) 0.3608(3) 0.02393(14) 0.0365(8) Uani 1 1 d .
N3 N 0.23871(14) 0.4256(3) 0.16585(14) 0.0412(9) Uani 1 1 d .
N4 N 0.09187(19) 0.7312(6) 0.2155(2) 0.0962(17) Uani 1 1 d .
N5 N 0.25739(17) -0.1327(4) 0.09171(17) 0.0579(11) Uani 1 1 d .
O1 O 0.08422(13) -0.1071(3) -0.13411(14) 0.0642(9) Uani 1 1 d .
O2 O 0.06586(18) -0.1826(4) -0.03405(17) 0.1164(16) Uani 1 1 d U
O3 O 0.06479(18) -0.3442(4) -0.1196(3) 0.149(2) Uani 1 1 d .
O4 O 0.25496(11) 0.2978(3) 0.08654(11) 0.0435(8) Uani 1 1 d .
O5 O 0.22693(13) 0.5570(3) 0.24680(13) 0.0648(10) Uani 1 1 d .
O6 O 0.24384(12) 0.0400(3) 0.02193(13) 0.0482(8) Uani 1 1 d .
S1 S 0.05115(6) -0.21385(13) -0.09698(8) 0.0812(5) Uani 1 1 d U

loop_
_atom_site_aniso_label
_atom_site_aniso_U_11
_atom_site_aniso_U_22
_atom_site_aniso_U_33
_atom_site_aniso_U_23
_atom_site_aniso_U_13
_atom_site_aniso_U_12
Ni1 0.0324(4) 0.0335(4) 0.0399(4) 0.0010(4) 0.0026(3) 0.0027(4)
C1 0.105(5) 0.073(4) 0.073(4) 0.013(3) 0.020(4) -0.004(4)
C2 0.087(6) 0.105(6) 0.173(8) 0.055(6) 0.048(5) 0.026(5)
C3 0.092(6) 0.146(9) 0.122(7) 0.083(7) -0.027(6) -0.043(6)
C4 0.125(8) 0.168(9) 0.085(6) 0.019(5) -0.025(5) -0.068(6)
C5 0.099(5) 0.108(5) 0.077(4) -0.009(4) -0.001(3) -0.040(4)
C6 0.059(3) 0.054(3) 0.064(3) 0.006(3) 0.004(3) -0.015(3)
C7 0.037(3) 0.033(3) 0.061(3) -0.010(2) 0.010(2) -0.005(2)
C8 0.034(2) 0.036(3) 0.050(3) -0.002(2) 0.002(2) -0.001(2)
C9 0.028(2) 0.039(3) 0.036(2) -0.002(2) 0.0023(18) 0.000(2)
C10 0.049(3) 0.035(3) 0.043(3) 0.000(2) 0.003(2) 0.006(2)
C11 0.050(3) 0.047(3) 0.044(2) 0.002(3) -0.007(2) 0.003(3)
C12 0.038(3) 0.056(3) 0.047(3) -0.007(3) -0.004(2) -0.003(3)
C13 0.034(2) 0.033(2) 0.036(2) 0.000(2) 0.005(2) -0.004(2)
C14 0.042(3) 0.036(3) 0.034(3) 0.005(2) 0.008(2) 0.001(2)
C15 0.048(3) 0.043(3) 0.044(3) -0.001(2) 0.009(2) -0.001(2)
C16 0.039(3) 0.044(3) 0.045(3) -0.006(2) 0.007(2) 0.003(2)
C17 0.034(2) 0.037(2) 0.043(3) 0.003(2) 0.007(2) 0.000(2)
C18 0.048(3) 0.066(3) 0.046(3) 0.003(2) -0.006(2) 0.009(3)
C19 0.045(3) 0.094(4) 0.045(3) -0.021(3) -0.012(2) 0.009(3)
C20 0.042(3) 0.065(3) 0.054(3) -0.010(3) 0.002(2) 0.013(3)
C21 0.048(3) 0.038(3) 0.065(3) 0.001(3) 0.008(2) 0.003(2)
C22 0.138(6) 0.050(4) 0.114(5) 0.013(3) 0.014(4) -0.025(4)
C23 0.127(5) 0.081(4) 0.075(4) 0.036(3) 0.021(4) 0.026(4)
N1 0.0340(18) 0.033(2) 0.0418(19) -0.0002(17) 0.0026(15) 0.0000(17)
N2 0.040(2) 0.029(2) 0.038(2) -0.0027(17) 0.0020(17) 0.0025(17)
N3 0.039(2) 0.045(2) 0.037(2) 0.0003(18) -0.0027(17) 0.0005(18)
N4 0.070(3) 0.133(5) 0.079(3) -0.060(3) -0.007(2) 0.030(3)
N5 0.070(3) 0.038(2) 0.066(3) 0.013(2) 0.015(2) 0.003(2)
O1 0.059(2) 0.0376(19) 0.094(2) -0.0176(19) 0.0087(18) -0.0072(17)
O2 0.124(3) 0.117(4) 0.089(3) 0.047(2) -0.038(3) -0.045(3)
O3 0.103(3) 0.030(2) 0.313(6) -0.017(3) 0.032(4) 0.008(2)
O4 0.0393(17) 0.0413(18) 0.0471(17) -0.0055(14) -0.0003(14) 0.0065(14)
O5 0.060(2) 0.083(3) 0.0447(19) -0.0191(18) -0.0081(16) 0.0082(18)
O6 0.0443(18) 0.0446(19) 0.0524(18) 0.0059(15) -0.0005(15) 0.0044(15)
S1 0.0670(9) 0.0387(8) 0.1272(13) 0.0078(8) -0.0129(9) -0.0068(7)

loop_
_atom_type_symbol
_atom_type_description
_atom_type_scat_dispersion_real
_atom_type_scat_dispersion_imag
_atom_type_scat_source
C C 0.0033 0.0016 'International Tables Vol C Tables 4.2.6.8 and 6.1.1.4'
H H 0.0000 0.0000 'International Tables Vol C Tables 4.2.6.8 and 6.1.1.4'
N N 0.0061 0.0033 'International Tables Vol C Tables 4.2.6.8 and 6.1.1.4'
Ni Ni 0.3393 1.1124 'International Tables Vol C Tables 4.2.6.8 and 6.1.1.4'
O O 0.0106 0.0060 'International Tables Vol C Tables 4.2.6.8 and 6.1.1.4'
S S 0.1246 0.1234 'International Tables Vol C Tables 4.2.6.8 and 6.1.1.4'

loop_
_geom_angle_atom_site_label_1
_geom_angle_atom_site_label_2
_geom_angle_atom_site_label_3
_geom_angle
_geom_angle_site_symmetry_1
_geom_angle_site_symmetry_3
O4 Ni1 O4 180.00(4) . 7
O4 Ni1 N1 94.07(11) . 7
O4 Ni1 N1 85.93(11) 7 7
O4 Ni1 N1 85.93(11) . .
O4 Ni1 N1 94.07(11) 7 .
N1 Ni1 N1 180.00(17) 7 .
O4 Ni1 O6 89.45(11) . .
O4 Ni1 O6 90.55(11) 7 .
N1 Ni1 O6 88.37(12) 7 .
N1 Ni1 O6 91.63(12) . .
O4 Ni1 O6 90.55(11) . 7
O4 Ni1 O6 89.45(11) 7 7
N1 Ni1 O6 91.63(12) 7 7
N1 Ni1 O6 88.37(12) . 7
O6 Ni1 O6 180.00(16) . 7
C2 C1 C6 119.3(6) . .
C2 C1 H1 120.3 . .
C6 C1 H1 120.3 . .
C3 C2 C1 119.4(8) . .
C3 C2 H2 120.3 . .
C1 C2 H2 120.3 . .
C2 C3 C4 125.3(9) . .
C2 C3 H3 117.4 . .
C4 C3 H3 117.4 . .
C3 C4 C5 115.8(8) . .
C3 C4 H4 122.1 . .
C5 C4 H4 122.1 . .
C6 C5 C4 119.1(7) . .
C6 C5 H5 120.4 . .
C4 C5 H5 120.4 . .
C5 C6 C1 121.1(5) . .
C5 C6 S1 119.2(5) . .
C1 C6 S1 119.7(5) . .
C12 C7 C8 122.1(4) . .
C12 C7 O1 119.5(4) . .
C8 C7 O1 118.3(4) . .
C9 C8 C7 117.8(4) . .
C9 C8 H8 121.1 . .
C7 C8 H8 121.1 . .
C8 C9 C10 121.1(3) . .
C8 C9 N1 117.7(3) . .
C10 C9 N1 121.2(4) . .
C11 C10 C9 119.8(4) . .
C11 C10 H10 120.1 . .
C9 C10 H10 120.1 . .
C10 C11 C12 119.9(4) . .
C10 C11 H11 120.0 . .
C12 C11 H11 120.0 . .
C7 C12 C11 119.3(4) . .
C7 C12 H12 120.4 . .
C11 C12 H12 120.4 . .
N2 C13 C17 115.3(3) . .
N2 C13 C14 124.6(4) . .
C17 C13 C14 119.7(4) . .
O4 C14 N3 117.4(4) . .
O4 C14 C13 125.1(4) . .
N3 C14 C13 117.5(4) . .
O5 C15 N3 120.8(4) . .
O5 C15 C16 123.3(4) . .
N3 C15 C16 115.9(4) . .
C17 C16 C19 122.2(4) . .
C17 C16 C15 121.6(4) . .
C19 C16 C15 116.2(4) . .
C16 C17 C13 120.3(4) . .
C16 C17 C20 119.5(4) . .
C13 C17 C20 120.2(4) . .
N3 C18 H18A 109.5 . .
N3 C18 H18B 109.5 . .
H18A C18 H18B 109.5 . .
N3 C18 H18C 109.5 . .
H18A C18 H18C 109.5 . .
H18B C18 H18C 109.5 . .
N4 C19 C16 178.0(6) . .
C17 C20 H20A 109.5 . .
C17 C20 H20B 109.5 . .
H20A C20 H20B 109.5 . .
C17 C20 H20C 109.5 . .
H20A C20 H20C 109.5 . .
H20B C20 H20C 109.5 . .
O6 C21 N5 126.0(4) . .
O6 C21 H21 117.0 . .
N5 C21 H21 117.0 . .
N5 C22 H22A 109.5 . .
N5 C22 H22B 109.5 . .
H22A C22 H22B 109.5 . .
N5 C22 H22C 109.5 . .
H22A C22 H22C 109.5 . .
H22B C22 H22C 109.5 . .
N5 C23 H23A 109.5 . .
N5 C23 H23B 109.5 . .
H23A C23 H23B 109.5 . .
N5 C23 H23C 109.5 . .
H23A C23 H23C 109.5 . .
H23B C23 H23C 109.5 . .
N2 N1 C9 111.3(3) . .
N2 N1 Ni1 126.3(2) . .
C9 N1 Ni1 120.6(2) . .
N1 N2 C13 122.1(3) . .
C15 N3 C14 124.9(3) . .
C15 N3 C18 116.9(3) . .
C14 N3 C18 118.1(4) . .
C21 N5 C22 120.8(4) . .
C21 N5 C23 121.8(4) . .
C22 N5 C23 117.3(4) . .
C7 O1 S1 118.6(3) . .
C14 O4 Ni1 125.8(2) . .
C21 O6 Ni1 123.4(3) . .
O3 S1 O2 121.0(3) . .
O3 S1 O1 103.5(3) . .
O2 S1 O1 109.0(2) . .
O3 S1 C6 109.6(3) . .
O2 S1 C6 109.2(3) . .
O1 S1 C6 102.9(2) . .

loop_
_geom_bond_atom_site_label_1
_geom_bond_atom_site_label_2
_geom_bond_distance
_geom_bond_site_symmetry_2
Ni1 O4 1.982(3) .
Ni1 O4 1.982(3) 7
Ni1 N1 2.059(3) 7
Ni1 N1 2.059(3) .
Ni1 O6 2.100(3) .
Ni1 O6 2.100(3) 7
C1 C2 1.356(8) .
C1 C6 1.372(7) .
C1 H1 0.9300 .
C2 C3 1.323(9) .
C2 H2 0.9300 .
C3 C4 1.343(11) .
C3 H3 0.9300 .
C4 C5 1.430(9) .
C4 H4 0.9300 .
C5 C6 1.360(6) .
C5 H5 0.9300 .
C6 S1 1.760(5) .
C7 C12 1.363(5) .
C7 C8 1.391(5) .
C7 O1 1.418(5) .
C8 C9 1.378(5) .
C8 H8 0.9300 .
C9 C10 1.383(5) .
C9 N1 1.443(4) .
C10 C11 1.383(5) .
C10 H10 0.9300 .
C11 C12 1.384(6) .
C11 H11 0.9300 .
C12 H12 0.9300 .
C13 N2 1.364(4) .
C13 C17 1.404(5) .
C13 C14 1.442(5) .
C14 O4 1.251(4) .
C14 N3 1.383(5) .
C15 O5 1.231(4) .
C15 N3 1.380(5) .
C15 C16 1.455(5) .
C16 C17 1.373(5) .
C16 C19 1.430(6) .
C17 C20 1.510(5) .
C18 N3 1.478(4) .
C18 H18A 0.9600 .
C18 H18B 0.9600 .
C18 H18C 0.9600 .
C19 N4 1.136(6) .
C20 H20A 0.9600 .
C20 H20B 0.9600 .
C20 H20C 0.9600 .
C21 O6 1.240(4) .
C21 N5 1.313(5) .
C21 H21 0.9300 .
C22 N5 1.451(6) .
C22 H22A 0.9600 .
C22 H22B 0.9600 .
C22 H22C 0.9600 .
C23 N5 1.458(5) .
C23 H23A 0.9600 .
C23 H23B 0.9600 .
C23 H23C 0.9600 .
N1 N2 1.276(4) .
O1 S1 1.600(3) .
O2 S1 1.427(4) .
O3 S1 1.415(4) .

loop_
_geom_torsion_atom_site_label_1
_geom_torsion_atom_site_label_2
_geom_torsion_atom_site_label_3
_geom_torsion_atom_site_label_4
_geom_torsion
_geom_torsion_site_symmetry_1
C6 C1 C2 C3 0.2(10) .
C1 C2 C3 C4 0.7(13) .
C2 C3 C4 C5 -0.3(13) .
C3 C4 C5 C6 -1.0(10) .
C4 C5 C6 C1 1.9(8) .
C4 C5 C6 S1 -178.4(5) .
C2 C1 C6 C5 -1.5(8) .
C2 C1 C6 S1 178.8(4) .
C12 C7 C8 C9 0.7(6) .
O1 C7 C8 C9 177.8(4) .
C7 C8 C9 C10 -1.5(6) .
C7 C8 C9 N1 179.7(3) .
C8 C9 C10 C11 0.2(6) .
N1 C9 C10 C11 178.9(3) .
C9 C10 C11 C12 1.9(6) .
C8 C7 C12 C11 1.3(7) .
O1 C7 C12 C11 -175.8(4) .
C10 C11 C12 C7 -2.6(7) .
N2 C13 C14 O4 9.0(6) .
C17 C13 C14 O4 -178.4(4) .
N2 C13 C14 N3 -170.7(3) .
C17 C13 C14 N3 1.9(5) .
O5 C15 C16 C17 -179.0(4) .
N3 C15 C16 C17 1.4(6) .
O5 C15 C16 C19 1.1(6) .
N3 C15 C16 C19 -178.5(4) .
C19 C16 C17 C13 178.1(4) .
C15 C16 C17 C13 -1.8(6) .
C19 C16 C17 C20 -2.1(6) .
C15 C16 C17 C20 178.0(4) .
N2 C13 C17 C16 173.4(4) .
C14 C13 C17 C16 0.0(6) .
N2 C13 C17 C20 -6.4(5) .
C14 C13 C17 C20 -179.7(4) .
C8 C9 N1 N2 -135.3(4) .
C10 C9 N1 N2 45.9(5) .
C8 C9 N1 Ni1 59.2(4) .
C10 C9 N1 Ni1 -119.5(3) .
O4 Ni1 N1 N2 32.2(3) .
O4 Ni1 N1 N2 -147.8(3) 7
O6 Ni1 N1 N2 121.5(3) .
O6 Ni1 N1 N2 -58.5(3) 7
O4 Ni1 N1 C9 -164.7(3) .
O4 Ni1 N1 C9 15.3(3) 7
O6 Ni1 N1 C9 -75.4(3) .
O6 Ni1 N1 C9 104.6(3) 7
C9 N1 N2 C13 175.4(3) .
Ni1 N1 N2 C13 -20.2(5) .
C17 C13 N2 N1 -179.5(3) .
C14 C13 N2 N1 -6.6(6) .
O5 C15 N3 C14 -178.9(4) .
C16 C15 N3 C14 0.7(6) .
O5 C15 N3 C18 1.5(6) .
C16 C15 N3 C18 -178.9(4) .
O4 C14 N3 C15 177.9(4) .
C13 C14 N3 C15 -2.4(6) .
O4 C14 N3 C18 -2.4(5) .
C13 C14 N3 C18 177.3(3) .
O6 C21 N5 C22 -3.9(7) .
O6 C21 N5 C23 179.1(4) .
C12 C7 O1 S1 -102.3(4) .
C8 C7 O1 S1 80.6(4) .
N3 C14 O4 Ni1 -163.4(2) .
C13 C14 O4 Ni1 16.9(5) .
N1 Ni1 O4 C14 150.4(3) 7
N1 Ni1 O4 C14 -29.6(3) .
O6 Ni1 O4 C14 -121.3(3) .
O6 Ni1 O4 C14 58.7(3) 7
N5 C21 O6 Ni1 166.1(3) .
O4 Ni1 O6 C21 -32.2(3) .
O4 Ni1 O6 C21 147.8(3) 7
N1 Ni1 O6 C21 61.9(3) 7
N1 Ni1 O6 C21 -118.1(3) .
C7 O1 S1 O3 -176.7(3) .
C7 O1 S1 O2 -46.7(4) .
C7 O1 S1 C6 69.2(4) .
C5 C6 S1 O3 -32.6(5) .
C1 C6 S1 O3 147.1(4) .
C5 C6 S1 O2 -167.3(4) .
C1 C6 S1 O2 12.4(5) .
C5 C6 S1 O1 77.0(4) .
C1 C6 S1 O1 -103.4(4) .
